data_2244021
loop_
_publ_author_name
'Mohamed, Shaaban K.'
'Bakhite, Etify A.'
'\,Celikesir, Sevim T\"urktekin'
'Abdu-Allah, Hajjaj H. M.'
'Akkurt, Mehmet'
'Ibrahim, Omaima F.'
'Mague, Joel T.'
'Al-Waleedy, Safiyyah A. H.'

_publ_section_title
;
 Crystal structure and Hirshfeld surface analysis of
 5-acetyl-3-amino-6-methyl-<i>N</i>-phenyl-4-[(<i>E</i>)-2-phenylethenyl]thieno[2,3-<i>b</i>]pyridine-2-carboxamide
;
_journal_coeditor_code WM5633
_journal_issue 2
_journal_name_full 'Acta Crystallographica Section E'
_journal_page_first 225
_journal_page_last 230
_journal_paper_doi 10.1107/S2056989022000743
_journal_volume 78
_journal_year 2022
_chemical_formula_iupac 'C25 H21 N3 O2 S'
_chemical_formula_moiety 'C25 H21 N3 O2 S'
_chemical_formula_sum 'C25 H21 N3 O2 S'
_chemical_formula_weight 427.51
_chemical_name_systematic
5-Acetyl-3-amino-6-methyl-<i>N</i>-phenyl-4-[(<i>E</i>)-2-phenylethenyl]thieno[2,3-<i>b</i>]pyridine-2-carboxamide
_space_group_crystal_system monoclinic
_space_group_IT_number 14
_space_group_name_Hall '-P 2yn'
_space_group_name_H-M_alt 'P 1 21/n 1'
_atom_sites_solution_hydrogens mixed
_atom_sites_solution_primary dual
_atom_sites_solution_secondary difmap
_audit_creation_method SHELXL-2018/3
_cell_angle_alpha 90
_cell_angle_beta 96.3230(10)
_cell_angle_gamma 90
_cell_formula_units_Z 16
_cell_length_a 18.2782(5)
_cell_length_b 19.1455(6)
_cell_length_c 24.6978(7)
_cell_measurement_reflns_used 9118
_cell_measurement_temperature 150(2)
_cell_measurement_theta_max 74.5549
_cell_measurement_theta_min 4.2788
_cell_volume 8590.3(4)
_computing_cell_refinement
;
<i>SAINT</i> (Bruker, 2016)
;
_computing_data_collection
;
<i>APEX3</i> (Bruker, 2016)
;
_computing_data_reduction
;
<i>SAINT</i>  (Bruker, 2016)
;
_computing_molecular_graphics
;
<i>DIAMOND</i> (Brandenburg & Putz, 2012), <i>OLEX2</i> (Dolomanov <i>et
al</i>.,
2009)
;
_computing_publication_material
;
<i>publCIF</i> (Westrip, 2010)
;
_computing_structure_refinement
;
<i>SHELXL</i> (Sheldrick, 2015<i>b</i>)
;
_computing_structure_solution
;
<i>SHELXT</i> (Sheldrick, 2015<i>a</i>)
;
_diffrn_ambient_temperature 150(2)
_diffrn_detector_area_resol_mean 10.4167
_diffrn_measured_fraction_theta_full 0.992
_diffrn_measured_fraction_theta_max 0.975
_diffrn_measurement_device_type 'Bruker D8 VENTURE PHOTON 100 CMOS'
_diffrn_measurement_method '\w scans'
_diffrn_radiation_monochromator mirror
_diffrn_radiation_type CuK\a
_diffrn_radiation_wavelength 1.54178
_diffrn_reflns_av_R_equivalents 0.0379
_diffrn_reflns_av_unetI/netI 0.0314
_diffrn_reflns_limit_h_max 22
_diffrn_reflns_limit_h_min -22
_diffrn_reflns_limit_k_max 22
_diffrn_reflns_limit_k_min -23
_diffrn_reflns_limit_l_max 30
_diffrn_reflns_limit_l_min -29
_diffrn_reflns_number 65284
_diffrn_reflns_theta_full 70.000
_diffrn_reflns_theta_max 74.726
_diffrn_reflns_theta_min 2.927
_diffrn_source 'INCOATEC I\mS micro--focus source'
_exptl_absorpt_coefficient_mu 1.557
_exptl_absorpt_correction_T_max 0.82
_exptl_absorpt_correction_T_min 0.73
_exptl_absorpt_correction_type multi-scan
_exptl_absorpt_process_details
;
(<i>SADABS</i>; Krause <i>et al.</i>, 2015)
;
_exptl_crystal_colour yellow
_exptl_crystal_density_diffrn 1.322
_exptl_crystal_density_method 'not measured'
_exptl_crystal_description block
_exptl_crystal_F_000 3584
_exptl_crystal_size_max 0.430
_exptl_crystal_size_mid 0.350
_exptl_crystal_size_min 0.134
_refine_diff_density_max 0.684
_refine_diff_density_min -0.391
_refine_ls_extinction_coef 0.00063(3)
_refine_ls_extinction_expression Fc^*^=kFc[1+0.001xFc^2^\l^3^/sin(2\q)]^-1/4^
_refine_ls_extinction_method
;
<i>SHELXL</i> (Sheldrick, 2015<i>b</i>)
;
_refine_ls_goodness_of_fit_ref 1.043
_refine_ls_hydrogen_treatment constr
_refine_ls_matrix_type full
_refine_ls_number_parameters 1126
_refine_ls_number_reflns 17176
_refine_ls_number_restraints 0
_refine_ls_restrained_S_all 1.043
_refine_ls_R_factor_all 0.0536
_refine_ls_R_factor_gt 0.0433
_refine_ls_shift/su_max 0.001
_refine_ls_shift/su_mean 0.000
_refine_ls_structure_factor_coef Fsqd
_refine_ls_weighting_details 'w=1/[\s^2^(Fo^2^)+(0.0485P)^2^+4.7725P] where P=(Fo^2^+2Fc^2^)/3'
_refine_ls_weighting_scheme calc
_refine_ls_wR_factor_gt 0.1060
_refine_ls_wR_factor_ref 0.1144
_reflns_number_gt 14297
_reflns_number_total 17176
_reflns_threshold_expression 'I > 2\s(I)'
_cod_data_source_file wm5633sup1.cif
_cod_data_source_block I
_cod_original_sg_symbol_H-M 'P 21/n'
_cod_database_code 2244021
_shelx_space_group_comment
;
The symmetry employed for this shelxl refinement is uniquely defined
by the following loop, which should always be used as a source of
symmetry information in preference to the above space-group names.
They are only intended as comments.
;
_shelx_estimated_absorpt_t_min 0.554
_shelx_estimated_absorpt_t_max 0.819

loop_
_space_group_symop_operation_xyz
'x, y, z'
'-x+1/2, y+1/2, -z+1/2'
'-x, -y, -z'
'x-1/2, -y-1/2, z-1/2'

loop_
_atom_site_type_symbol
_atom_site_label
_atom_site_fract_x
_atom_site_fract_y
_atom_site_fract_z
_atom_site_U_iso_or_equiv
_atom_site_adp_type
_atom_site_calc_flag
_atom_site_occupancy
_atom_site_disorder_assembly
_atom_site_disorder_group
S S1 0.62520(3) 0.30624(2) 0.17394(2) 0.03185(10) Uani d 1 . .
O O1 0.55039(8) 0.58307(7) 0.31695(6) 0.0421(3) Uani d 1 . .
O O2 0.64768(8) 0.14490(7) 0.27516(5) 0.0406(3) Uani d 1 . .
N N1 0.58071(8) 0.43773(8) 0.18463(6) 0.0300(3) Uani d 1 . .
N N2 0.59334(9) 0.25628(8) 0.32483(6) 0.0324(3) Uani d 1 . .
H H2A 0.615181 0.213520 0.327535 0.039 Uiso d 1 . .
H H2B 0.600892 0.286081 0.353598 0.039 Uiso d 1 . .
N N3 0.67707(8) 0.15460(8) 0.18797(6) 0.0320(3) Uani d 1 . .
H H3A 0.675877 0.183762 0.158792 0.038 Uiso d 1 . .
C C1 0.55522(10) 0.48828(9) 0.21497(7) 0.0308(4) Uani d 1 . .
C C2 0.53820(10) 0.47654(9) 0.26873(7) 0.0300(4) Uani d 1 . .
C C3 0.54733(9) 0.41048(9) 0.29249(7) 0.0281(3) Uani d 1 . .
C C4 0.57713(9) 0.35781(9) 0.26157(7) 0.0264(3) Uani d 1 . .
C C5 0.59141(9) 0.37510(9) 0.20844(7) 0.0279(3) Uani d 1 . .
C C6 0.54387(12) 0.55831(10) 0.18774(8) 0.0416(4) Uani d 1 . .
H H6A 0.492551 0.572890 0.188234 0.062 Uiso calc 1 . .
H H6B 0.555166 0.554896 0.149948 0.062 Uiso calc 1 . .
H H6C 0.576490 0.592769 0.207279 0.062 Uiso calc 1 . .
C C7 0.50914(11) 0.53688(10) 0.29932(7) 0.0330(4) Uani d 1 . .
C C8 0.42847(11) 0.53794(11) 0.30383(9) 0.0414(4) Uani d 1 . .
H H8A 0.412776 0.491869 0.315429 0.062 Uiso calc 1 . .
H H8B 0.401883 0.549543 0.268329 0.062 Uiso calc 1 . .
H H8C 0.417730 0.573094 0.330690 0.062 Uiso calc 1 . .
C C9 0.52653(10) 0.39531(10) 0.34737(7) 0.0304(4) Uani d 1 . .
H H9 0.494318 0.357032 0.350899 0.037 Uiso calc 1 . .
C C10 0.54946(10) 0.43121(10) 0.39249(7) 0.0314(4) Uani d 1 . .
H H10 0.580706 0.470164 0.388737 0.038 Uiso calc 1 . .
C C11 0.53033(10) 0.41539(10) 0.44731(7) 0.0324(4) Uani d 1 . .
C C12 0.57324(12) 0.44375(11) 0.49233(8) 0.0388(4) Uani d 1 . .
H H12 0.613478 0.473367 0.486868 0.047 Uiso calc 1 . .
C C13 0.55781(14) 0.42920(12) 0.54475(8) 0.0476(5) Uani d 1 . .
H H13 0.587936 0.448134 0.575009 0.057 Uiso calc 1 . .
C C14 0.49904(15) 0.38746(12) 0.55313(8) 0.0509(6) Uani d 1 . .
H H14 0.488555 0.377599 0.589171 0.061 Uiso calc 1 . .
C C15 0.45492(14) 0.35963(12) 0.50907(9) 0.0490(5) Uani d 1 . .
H H15 0.413865 0.331271 0.514885 0.059 Uiso calc 1 . .
C C16 0.47095(12) 0.37335(11) 0.45647(8) 0.0391(4) Uani d 1 . .
H H16 0.440982 0.353784 0.426397 0.047 Uiso calc 1 . .
C C17 0.59831(9) 0.28651(9) 0.27486(7) 0.0269(3) Uani d 1 . .
C C18 0.62344(9) 0.25232(9) 0.23108(7) 0.0292(4) Uani d 1 . .
C C19 0.64993(9) 0.18031(10) 0.23342(7) 0.0307(4) Uani d 1 . .
C C20 0.70776(10) 0.08771(10) 0.18143(7) 0.0314(4) Uani d 1 . .
C C21 0.72491(11) 0.04053(11) 0.22391(8) 0.0399(4) Uani d 1 . .
H H21 0.715616 0.052318 0.259885 0.048 Uiso calc 1 . .
C C22 0.75559(12) -0.02373(11) 0.21350(9) 0.0426(5) Uani d 1 . .
H H22 0.767168 -0.055687 0.242608 0.051 Uiso calc 1 . .
C C23 0.76955(12) -0.04196(11) 0.16166(9) 0.0442(5) Uani d 1 . .
H H23 0.790212 -0.086241 0.154953 0.053 Uiso calc 1 . .
C C24 0.75326(14) 0.00458(13) 0.11987(9) 0.0527(6) Uani d 1 . .
H H24 0.762728 -0.007587 0.084008 0.063 Uiso calc 1 . .
C C25 0.72304(13) 0.06933(12) 0.12953(8) 0.0457(5) Uani d 1 . .
H H25 0.712741 0.101362 0.100306 0.055 Uiso calc 1 . .
S S2 0.03954(3) 0.33246(3) 0.57578(2) 0.04351(13) Uani d 1 . .
O O3 0.32420(9) 0.25977(11) 0.43995(7) 0.0637(5) Uani d 1 . .
O O4 -0.09694(9) 0.43274(9) 0.46759(6) 0.0517(4) Uani d 1 . .
N N4 0.16909(9) 0.27160(10) 0.57169(6) 0.0387(4) Uani d 1 . .
N N5 0.01371(10) 0.37310(11) 0.41885(6) 0.0463(4) Uani d 1 . .
H H5A -0.020564 0.407740 0.416974 0.056 Uiso d 1 . .
H H5B 0.047379 0.373820 0.394320 0.056 Uiso d 1 . .
N N6 -0.09656(9) 0.42275(9) 0.55974(6) 0.0385(4) Uani d 1 . .
H H6D -0.073302 0.401715 0.589899 0.046 Uiso d 1 . .
C C26 0.22238(10) 0.24755(11) 0.54371(7) 0.0369(4) Uani d 1 . .
C C27 0.21831(10) 0.25353(10) 0.48685(7) 0.0331(4) Uani d 1 . .
C C28 0.15804(10) 0.28521(11) 0.45707(7) 0.0346(4) Uani d 1 . .
C C29 0.10163(10) 0.31114(10) 0.48631(7) 0.0298(4) Uani d 1 . .
C C30 0.11108(10) 0.30046(10) 0.54284(7) 0.0331(4) Uani d 1 . .
C C31 0.28697(13) 0.21482(16) 0.57694(9) 0.0592(7) Uani d 1 . .
H H31A 0.288331 0.230208 0.614884 0.089 Uiso calc 1 . .
H H31B 0.332503 0.228994 0.562430 0.089 Uiso calc 1 . .
H H31C 0.282312 0.163852 0.575239 0.089 Uiso calc 1 . .
C C32 0.27920(11) 0.22264(13) 0.45800(7) 0.0431(5) Uani d 1 . .
C C33 0.28079(16) 0.14500(16) 0.45355(13) 0.0716(8) Uani d 1 . .
H H33A 0.308692 0.125409 0.486193 0.107 Uiso calc 1 . .
H H33B 0.304358 0.131671 0.421304 0.107 Uiso calc 1 . .
H H33C 0.230343 0.126882 0.450211 0.107 Uiso calc 1 . .
C C34 0.15891(12) 0.28910(13) 0.39694(8) 0.0449(5) Uani d 1 . .
H H34 0.201552 0.308062 0.383690 0.054 Uiso calc 1 . .
C C35 0.10510(12) 0.26828(12) 0.36074(8) 0.0422(5) Uani d 1 . .
H H35 0.059907 0.256078 0.373944 0.051 Uiso calc 1 . .
C C36 0.10852(12) 0.26214(11) 0.30152(8) 0.0396(4) Uani d 1 . .
C C37 0.17197(12) 0.27616(12) 0.27676(8) 0.0449(5) Uani d 1 . .
H H37 0.214360 0.294217 0.297862 0.054 Uiso calc 1 . .
C C38 0.17354(12) 0.26388(14) 0.22140(8) 0.0514(6) Uani d 1 . .
H H38 0.216954 0.273184 0.204739 0.062 Uiso calc 1 . .
C C39 0.11155(12) 0.23804(12) 0.19073(8) 0.0425(5) Uani d 1 . .
H H39 0.112564 0.228469 0.153073 0.051 Uiso calc 1 . .
C C40 0.04855(12) 0.22627(11) 0.21489(8) 0.0417(5) Uani d 1 . .
H H40 0.005492 0.210072 0.193532 0.050 Uiso calc 1 . .
C C41 0.04721(12) 0.23769(11) 0.26968(9) 0.0423(5) Uani d 1 . .
H H41 0.003374 0.228602 0.285860 0.051 Uiso calc 1 . .
C C42 0.03557(10) 0.35116(10) 0.47085(7) 0.0333(4) Uani d 1 . .
C C43 -0.00274(10) 0.36595(10) 0.51460(7) 0.0338(4) Uani d 1 . .
C C44 -0.06858(11) 0.40936(11) 0.51163(8) 0.0369(4) Uani d 1 . .
C C45 -0.15844(11) 0.46469(11) 0.56711(8) 0.0406(4) Uani d 1 . .
C C46 -0.19320(13) 0.45263(16) 0.61369(9) 0.0573(6) Uani d 1 . .
H H46 -0.176193 0.416450 0.638244 0.069 Uiso calc 1 . .
C C47 -0.25276(14) 0.49358(18) 0.62416(11) 0.0707(8) Uani d 1 . .
H H47 -0.275922 0.485663 0.656211 0.085 Uiso calc 1 . .
C C48 -0.27856(14) 0.54561(16) 0.58849(12) 0.0647(7) Uani d 1 . .
H H48 -0.319212 0.573612 0.595885 0.078 Uiso calc 1 . .
C C49 -0.24488(13) 0.55661(13) 0.54207(12) 0.0570(6) Uani d 1 . .
H H49 -0.263306 0.591860 0.517132 0.068 Uiso calc 1 . .
C C50 -0.18451(12) 0.51725(11) 0.53093(10) 0.0473(5) Uani d 1 . .
H H50 -0.161260 0.526015 0.499054 0.057 Uiso calc 1 . .
S S3 0.41314(3) 0.24335(2) 0.18027(2) 0.03262(10) Uani d 1 . .
O O5 0.55494(9) -0.03140(9) 0.31956(7) 0.0561(4) Uani d 1 . .
O O6 0.34405(8) 0.37124(7) 0.28995(5) 0.0366(3) Uani d 1 . .
N N7 0.46504(9) 0.11366(8) 0.18421(6) 0.0331(3) Uani d 1 . .
N N8 0.38422(9) 0.24697(9) 0.33573(6) 0.0358(4) Uani d 1 . .
H H8D 0.363500 0.289773 0.338965 0.043 Uiso d 1 . .
H H8E 0.390783 0.218293 0.360412 0.043 Uiso d 1 . .
N N9 0.33751(8) 0.38233(8) 0.19765(6) 0.0318(3) Uani d 1 . .
H H9A 0.344208 0.362128 0.165217 0.038 Uiso d 1 . .
C C51 0.48351(10) 0.05531(10) 0.21191(7) 0.0337(4) Uani d 1 . .
C C52 0.47698(10) 0.04870(10) 0.26806(7) 0.0322(4) Uani d 1 . .
C C53 0.45350(10) 0.10456(9) 0.29802(7) 0.0300(4) Uani d 1 . .
C C54 0.43342(9) 0.16649(9) 0.26909(7) 0.0270(3) Uani d 1 . .
C C55 0.44097(9) 0.16667(9) 0.21287(7) 0.0285(3) Uani d 1 . .
C C56 0.51391(14) -0.00244(12) 0.17965(9) 0.0495(5) Uani d 1 . .
H H56A 0.494565 -0.047394 0.190622 0.074 Uiso calc 1 . .
H H56B 0.567744 -0.002688 0.186584 0.074 Uiso calc 1 . .
H H56C 0.499232 0.005148 0.140725 0.074 Uiso calc 1 . .
C C57 0.49572(11) -0.02065(10) 0.29534(8) 0.0375(4) Uani d 1 . .
C C58 0.43791(16) -0.07515(13) 0.28970(14) 0.0694(8) Uani d 1 . .
H H58A 0.402642 -0.066499 0.316094 0.104 Uiso calc 1 . .
H H58B 0.460575 -0.121146 0.296565 0.104 Uiso calc 1 . .
H H58C 0.412261 -0.073868 0.252722 0.104 Uiso calc 1 . .
C C59 0.44971(11) 0.09547(10) 0.35740(7) 0.0351(4) Uani d 1 . .
H H59 0.420414 0.058376 0.368735 0.042 Uiso calc 1 . .
C C60 0.48473(10) 0.13597(10) 0.39578(7) 0.0348(4) Uani d 1 . .
H H60 0.514138 0.172461 0.383629 0.042 Uiso calc 1 . .
C C61 0.48267(10) 0.13014(11) 0.45512(7) 0.0351(4) Uani d 1 . .
C C62 0.51007(11) 0.18508(13) 0.48754(8) 0.0441(5) Uani d 1 . .
H H62 0.532423 0.223576 0.471510 0.053 Uiso calc 1 . .
C C63 0.50531(14) 0.18468(14) 0.54312(9) 0.0538(6) Uani d 1 . .
H H63 0.524141 0.222977 0.564808 0.065 Uiso calc 1 . .
C C64 0.47365(14) 0.12944(14) 0.56708(8) 0.0526(6) Uani d 1 . .
H H64 0.469875 0.129730 0.605133 0.063 Uiso calc 1 . .
C C65 0.44757(17) 0.07403(15) 0.53596(10) 0.0637(7) Uani d 1 . .
H H65 0.426479 0.035234 0.552525 0.076 Uiso calc 1 . .
C C66 0.45179(16) 0.07417(13) 0.47981(9) 0.0562(6) Uani d 1 . .
H H66 0.433295 0.035497 0.458403 0.067 Uiso calc 1 . .
C C67 0.40131(9) 0.23191(9) 0.28491(7) 0.0275(3) Uani d 1 . .
C C68 0.38802(9) 0.27729(9) 0.24124(7) 0.0285(3) Uani d 1 . .
C C69 0.35528(9) 0.34646(9) 0.24508(7) 0.0295(4) Uani d 1 . .
C C70 0.31164(10) 0.45239(10) 0.19555(7) 0.0326(4) Uani d 1 . .
C C71 0.25865(11) 0.47501(11) 0.22759(8) 0.0394(4) Uani d 1 . .
H H71 0.237517 0.443184 0.250946 0.047 Uiso calc 1 . .
C C72 0.23663(12) 0.54441(12) 0.22536(9) 0.0483(5) Uani d 1 . .
H H72 0.200382 0.559884 0.247398 0.058 Uiso calc 1 . .
C C73 0.26680(14) 0.59137(12) 0.19145(10) 0.0528(6) Uani d 1 . .
H H73 0.251683 0.638872 0.190318 0.063 Uiso calc 1 . .
C C74 0.31914(14) 0.56837(12) 0.15928(10) 0.0535(6) Uani d 1 . .
H H74 0.340186 0.600310 0.135956 0.064 Uiso calc 1 . .
C C75 0.34120(12) 0.49912(11) 0.16073(8) 0.0421(5) Uani d 1 . .
H H75 0.376527 0.483546 0.137950 0.051 Uiso calc 1 . .
S S4 0.96809(2) 0.10829(3) 0.58282(2) 0.03352(11) Uani d 1 . .
O O7 0.66763(8) 0.24504(8) 0.44738(6) 0.0469(4) Uani d 1 . .
O O8 1.10998(8) 0.08556(9) 0.47378(6) 0.0525(4) Uani d 1 . .
N N10 0.83433(8) 0.16708(9) 0.57761(6) 0.0320(3) Uani d 1 . .
N N11 0.99537(9) 0.16551(9) 0.43311(6) 0.0394(4) Uani d 1 . .
H H11A 1.035436 0.139938 0.426578 0.047 Uiso d 1 . .
H H11B 0.958515 0.174776 0.406215 0.047 Uiso d 1 . .
N N12 1.11828(8) 0.04831(9) 0.56184(7) 0.0361(3) Uani d 1 . .
H H12A 1.100106 0.051922 0.594580 0.043 Uiso d 1 . .
C C76 0.77995(10) 0.20337(11) 0.55000(7) 0.0338(4) Uani d 1 . .
C C77 0.78529(10) 0.22969(10) 0.49697(7) 0.0305(4) Uani d 1 . .
C C78 0.84814(9) 0.21799(9) 0.47142(7) 0.0283(3) Uani d 1 . .
C C79 0.90435(9) 0.17761(9) 0.49958(7) 0.0280(3) Uani d 1 . .
C C80 0.89395(9) 0.15499(9) 0.55204(7) 0.0289(3) Uani d 1 . .
C C81 0.71284(12) 0.21607(14) 0.57828(8) 0.0506(6) Uani d 1 . .
H H81A 0.714743 0.186665 0.610886 0.076 Uiso calc 1 . .
H H81B 0.668763 0.204530 0.553632 0.076 Uiso calc 1 . .
H H81C 0.711063 0.265330 0.588846 0.076 Uiso calc 1 . .
C C82 0.72317(10) 0.27253(11) 0.46837(7) 0.0341(4) Uani d 1 . .
C C83 0.73380(13) 0.34962(12) 0.46793(11) 0.0520(6) Uani d 1 . .
H H83A 0.734134 0.367835 0.505044 0.078 Uiso calc 1 . .
H H83B 0.693495 0.371266 0.444304 0.078 Uiso calc 1 . .
H H83C 0.780772 0.360506 0.454169 0.078 Uiso calc 1 . .
C C84 0.85655(10) 0.24714(10) 0.41675(7) 0.0316(4) Uani d 1 . .
H H84 0.890110 0.284669 0.414592 0.038 Uiso calc 1 . .
C C85 0.82008(10) 0.22411(10) 0.37049(7) 0.0323(4) Uani d 1 . .
H H85 0.783976 0.188765 0.372410 0.039 Uiso calc 1 . .
C C86 0.83325(9) 0.25100(10) 0.31645(7) 0.0310(4) Uani d 1 . .
C C87 0.82741(10) 0.20614(11) 0.27184(7) 0.0367(4) Uani d 1 . .
H H87 0.811175 0.159488 0.275900 0.044 Uiso calc 1 . .
C C88 0.84504(11) 0.22879(13) 0.22153(8) 0.0438(5) Uani d 1 . .
H H88 0.842385 0.197287 0.191656 0.053 Uiso calc 1 . .
C C89 0.86645(11) 0.29714(13) 0.21487(8) 0.0453(5) Uani d 1 . .
H H89 0.878778 0.312654 0.180487 0.054 Uiso calc 1 . .
C C90 0.86990(12) 0.34285(12) 0.25827(8) 0.0433(5) Uani d 1 . .
H H90 0.883050 0.390254 0.253365 0.052 Uiso calc 1 . .
C C91 0.85428(11) 0.31998(11) 0.30899(8) 0.0381(4) Uani d 1 . .
H H91 0.857941 0.351528 0.338851 0.046 Uiso calc 1 . .
C C92 0.97321(9) 0.15270(10) 0.48329(7) 0.0297(4) Uani d 1 . .
C C93 1.01328(10) 0.11581(10) 0.52398(7) 0.0323(4) Uani d 1 . .
C C94 1.08387(10) 0.08226(11) 0.51783(8) 0.0356(4) Uani d 1 . .
C C95 1.18535(10) 0.01034(10) 0.56321(8) 0.0352(4) Uani d 1 . .
C C96 1.22618(12) 0.00083(13) 0.61333(9) 0.0480(5) Uani d 1 . .
H H96 1.209688 0.020722 0.645068 0.058 Uiso calc 1 . .
C C97 1.29099(12) -0.03754(15) 0.61753(11) 0.0573(6) Uani d 1 . .
H H97 1.318522 -0.043966 0.652093 0.069 Uiso calc 1 . .
C C98 1.31539(12) -0.06623(13) 0.57180(11) 0.0556(6) Uani d 1 . .
H H98 1.359673 -0.092601 0.574634 0.067 Uiso calc 1 . .
C C99 1.27543(13) -0.05655(12) 0.52205(11) 0.0528(6) Uani d 1 . .
H H99 1.292817 -0.075870 0.490422 0.063 Uiso calc 1 . .
C C100 1.20983(12) -0.01894(11) 0.51702(9) 0.0445(5) Uani d 1 . .
H H100 1.182166 -0.013380 0.482413 0.053 Uiso calc 1 . .

loop_
_atom_site_aniso_label
_atom_site_aniso_U_11
_atom_site_aniso_U_22
_atom_site_aniso_U_33
_atom_site_aniso_U_12
_atom_site_aniso_U_13
_atom_site_aniso_U_23
S1 0.0399(2) 0.0355(2) 0.02096(19) 0.00223(18) 0.00724(17) 0.00067(17)
O1 0.0468(8) 0.0355(7) 0.0432(8) -0.0021(6) 0.0021(6) -0.0060(6)
O2 0.0534(8) 0.0395(7) 0.0312(7) 0.0106(6) 0.0155(6) 0.0081(6)
N1 0.0308(7) 0.0337(8) 0.0252(7) -0.0029(6) 0.0023(6) 0.0020(6)
N2 0.0406(8) 0.0357(8) 0.0217(7) 0.0038(6) 0.0074(6) 0.0029(6)
N3 0.0376(8) 0.0352(8) 0.0234(7) 0.0021(6) 0.0046(6) -0.0009(6)
C1 0.0312(8) 0.0328(9) 0.0280(9) -0.0028(7) 0.0016(7) 0.0000(7)
C2 0.0303(8) 0.0323(9) 0.0271(8) -0.0012(7) 0.0022(7) -0.0018(7)
C3 0.0273(8) 0.0331(9) 0.0237(8) -0.0025(7) 0.0015(6) -0.0016(7)
C4 0.0253(7) 0.0319(9) 0.0219(8) -0.0028(6) 0.0019(6) -0.0002(7)
C5 0.0286(8) 0.0336(9) 0.0212(8) -0.0032(7) 0.0022(6) -0.0002(7)
C6 0.0510(11) 0.0356(10) 0.0385(11) 0.0007(9) 0.0067(9) 0.0068(8)
C7 0.0407(10) 0.0325(9) 0.0258(8) 0.0034(8) 0.0034(7) 0.0020(7)
C8 0.0413(10) 0.0442(11) 0.0393(11) 0.0052(9) 0.0072(8) -0.0041(9)
C9 0.0317(8) 0.0331(9) 0.0271(9) 0.0010(7) 0.0063(7) -0.0005(7)
C10 0.0326(9) 0.0346(9) 0.0274(9) 0.0023(7) 0.0047(7) -0.0010(7)
C11 0.0381(9) 0.0340(9) 0.0260(9) 0.0078(7) 0.0073(7) -0.0037(7)
C12 0.0438(10) 0.0431(11) 0.0294(9) 0.0019(8) 0.0029(8) -0.0063(8)
C13 0.0639(14) 0.0508(12) 0.0280(10) 0.0042(11) 0.0044(9) -0.0082(9)
C14 0.0785(16) 0.0492(12) 0.0273(10) 0.0048(11) 0.0155(10) -0.0026(9)
C15 0.0649(14) 0.0475(12) 0.0383(11) -0.0066(11) 0.0225(10) -0.0030(9)
C16 0.0481(11) 0.0415(10) 0.0290(9) -0.0015(9) 0.0101(8) -0.0060(8)
C17 0.0253(8) 0.0337(9) 0.0219(8) -0.0019(7) 0.0035(6) 0.0011(7)
C18 0.0297(8) 0.0352(9) 0.0230(8) 0.0002(7) 0.0038(7) 0.0005(7)
C19 0.0290(8) 0.0376(9) 0.0260(8) 0.0006(7) 0.0049(7) -0.0014(7)
C20 0.0285(8) 0.0354(9) 0.0306(9) -0.0012(7) 0.0040(7) -0.0051(7)
C21 0.0466(11) 0.0403(10) 0.0328(10) 0.0062(9) 0.0043(8) -0.0021(8)
C22 0.0450(11) 0.0412(11) 0.0407(11) 0.0068(9) 0.0014(9) -0.0020(9)
C23 0.0408(10) 0.0424(11) 0.0486(12) 0.0077(9) 0.0008(9) -0.0101(9)
C24 0.0654(14) 0.0561(13) 0.0375(11) 0.0179(11) 0.0094(10) -0.0092(10)
C25 0.0564(13) 0.0488(12) 0.0326(10) 0.0129(10) 0.0080(9) -0.0023(9)
S2 0.0389(2) 0.0704(3) 0.0227(2) 0.0162(2) 0.00994(18) 0.0093(2)
O3 0.0500(9) 0.0958(14) 0.0501(10) 0.0059(9) 0.0272(8) 0.0143(9)
O4 0.0491(8) 0.0733(11) 0.0321(7) 0.0219(8) 0.0018(6) 0.0049(7)
N4 0.0362(8) 0.0592(10) 0.0210(7) 0.0114(7) 0.0053(6) 0.0049(7)
N5 0.0486(10) 0.0675(12) 0.0227(8) 0.0173(9) 0.0042(7) 0.0064(8)
N6 0.0338(8) 0.0524(10) 0.0292(8) 0.0076(7) 0.0037(6) 0.0003(7)
C26 0.0341(9) 0.0543(12) 0.0226(9) 0.0038(8) 0.0048(7) 0.0006(8)
C27 0.0306(9) 0.0475(11) 0.0218(8) -0.0023(8) 0.0052(7) -0.0029(8)
C28 0.0353(9) 0.0476(11) 0.0214(8) -0.0012(8) 0.0053(7) -0.0007(8)
C29 0.0309(8) 0.0378(9) 0.0204(8) -0.0043(7) 0.0017(6) 0.0012(7)
C30 0.0343(9) 0.0443(10) 0.0213(8) -0.0001(8) 0.0061(7) 0.0045(7)
C31 0.0503(13) 0.098(2) 0.0289(10) 0.0291(13) 0.0016(9) -0.0006(12)
C32 0.0328(9) 0.0751(15) 0.0214(9) 0.0036(10) 0.0027(7) -0.0046(9)
C33 0.0606(15) 0.0814(19) 0.0758(19) 0.0055(14) 0.0199(14) -0.0332(16)
C34 0.0426(11) 0.0654(14) 0.0269(10) 0.0016(10) 0.0056(8) 0.0013(9)
C35 0.0399(10) 0.0528(12) 0.0351(10) -0.0063(9) 0.0087(8) 0.0004(9)
C36 0.0518(11) 0.0409(10) 0.0271(9) 0.0030(9) 0.0084(8) 0.0017(8)
C37 0.0471(11) 0.0560(13) 0.0292(10) -0.0133(10) -0.0063(8) -0.0006(9)
C38 0.0434(11) 0.0829(17) 0.0284(10) -0.0175(11) 0.0064(9) 0.0038(10)
C39 0.0470(11) 0.0585(13) 0.0229(9) -0.0094(10) 0.0072(8) -0.0087(9)
C40 0.0455(11) 0.0439(11) 0.0360(10) -0.0078(9) 0.0055(9) -0.0056(9)
C41 0.0439(11) 0.0450(11) 0.0394(11) -0.0031(9) 0.0111(9) 0.0007(9)
C42 0.0352(9) 0.0413(10) 0.0229(8) -0.0020(8) 0.0014(7) 0.0022(7)
C43 0.0335(9) 0.0441(10) 0.0239(8) 0.0007(8) 0.0035(7) 0.0033(8)
C44 0.0355(9) 0.0466(11) 0.0284(9) 0.0022(8) 0.0025(7) 0.0009(8)
C45 0.0335(9) 0.0486(11) 0.0392(11) 0.0012(8) 0.0010(8) -0.0112(9)
C46 0.0418(11) 0.0942(19) 0.0361(11) 0.0164(12) 0.0057(9) -0.0009(12)
C47 0.0483(13) 0.114(2) 0.0505(14) 0.0213(15) 0.0103(11) -0.0146(15)
C48 0.0429(12) 0.0757(18) 0.0747(18) 0.0148(12) 0.0025(12) -0.0252(15)
C49 0.0482(13) 0.0444(12) 0.0765(17) 0.0051(10) -0.0014(12) -0.0089(12)
C50 0.0426(11) 0.0405(11) 0.0587(14) 0.0005(9) 0.0050(10) -0.0040(10)
S3 0.0428(2) 0.0355(2) 0.0206(2) 0.00549(18) 0.00827(17) 0.00122(17)
O5 0.0571(10) 0.0566(10) 0.0516(9) 0.0090(8) -0.0073(8) 0.0142(8)
O6 0.0463(7) 0.0397(7) 0.0243(6) 0.0089(6) 0.0062(5) -0.0027(5)
N7 0.0393(8) 0.0370(8) 0.0232(7) 0.0047(7) 0.0047(6) -0.0041(6)
N8 0.0488(9) 0.0388(8) 0.0212(7) 0.0105(7) 0.0103(6) 0.0022(6)
N9 0.0373(8) 0.0353(8) 0.0232(7) 0.0046(6) 0.0054(6) -0.0004(6)
C51 0.0377(9) 0.0351(9) 0.0279(9) 0.0033(8) 0.0026(7) -0.0048(7)
C52 0.0339(9) 0.0340(9) 0.0283(9) 0.0007(7) 0.0011(7) -0.0012(7)
C53 0.0310(8) 0.0338(9) 0.0251(8) -0.0005(7) 0.0034(7) -0.0013(7)
C54 0.0270(8) 0.0328(9) 0.0215(8) -0.0017(7) 0.0043(6) -0.0014(7)
C55 0.0299(8) 0.0337(9) 0.0224(8) -0.0002(7) 0.0046(6) -0.0010(7)
C56 0.0684(15) 0.0452(12) 0.0352(11) 0.0163(11) 0.0065(10) -0.0066(9)
C57 0.0461(11) 0.0365(10) 0.0296(9) 0.0081(8) 0.0034(8) -0.0018(8)
C58 0.0663(16) 0.0359(12) 0.101(2) -0.0039(11) -0.0135(15) 0.0129(13)
C59 0.0426(10) 0.0353(9) 0.0284(9) 0.0024(8) 0.0079(8) 0.0039(8)
C60 0.0344(9) 0.0421(10) 0.0280(9) 0.0003(8) 0.0042(7) 0.0037(8)
C61 0.0337(9) 0.0462(11) 0.0257(9) 0.0084(8) 0.0045(7) 0.0056(8)
C62 0.0403(10) 0.0596(13) 0.0320(10) -0.0014(9) 0.0026(8) 0.0008(9)
C63 0.0576(13) 0.0715(16) 0.0310(11) 0.0068(12) -0.0007(10) -0.0078(11)
C64 0.0636(14) 0.0712(16) 0.0236(10) 0.0213(12) 0.0074(9) 0.0065(10)
C65 0.090(2) 0.0650(16) 0.0380(12) -0.0024(14) 0.0155(13) 0.0159(12)
C66 0.0854(18) 0.0502(13) 0.0332(11) -0.0074(12) 0.0070(11) 0.0032(10)
C67 0.0259(8) 0.0342(9) 0.0228(8) -0.0014(7) 0.0044(6) -0.0018(7)
C68 0.0302(8) 0.0338(9) 0.0220(8) 0.0005(7) 0.0052(6) -0.0005(7)
C69 0.0294(8) 0.0342(9) 0.0250(8) -0.0005(7) 0.0044(7) -0.0008(7)
C70 0.0325(9) 0.0361(9) 0.0285(9) 0.0041(7) 0.0001(7) 0.0006(7)
C71 0.0346(9) 0.0466(11) 0.0374(10) 0.0082(8) 0.0062(8) 0.0043(9)
C72 0.0448(11) 0.0546(13) 0.0459(12) 0.0200(10) 0.0064(9) 0.0010(10)
C73 0.0570(13) 0.0415(12) 0.0590(14) 0.0154(10) 0.0025(11) 0.0054(10)
C74 0.0601(14) 0.0430(12) 0.0582(14) 0.0066(10) 0.0106(11) 0.0160(11)
C75 0.0462(11) 0.0441(11) 0.0373(10) 0.0062(9) 0.0105(9) 0.0064(9)
S4 0.0305(2) 0.0476(3) 0.0227(2) 0.00580(18) 0.00392(16) 0.00587(18)
O7 0.0366(7) 0.0569(9) 0.0453(8) 0.0054(7) -0.0037(6) 0.0003(7)
O8 0.0429(8) 0.0781(11) 0.0396(8) 0.0213(8) 0.0179(6) 0.0149(8)
N10 0.0310(7) 0.0452(9) 0.0201(7) 0.0034(6) 0.0051(6) 0.0013(6)
N11 0.0358(8) 0.0562(10) 0.0278(8) 0.0104(7) 0.0112(6) 0.0095(7)
N12 0.0318(8) 0.0436(9) 0.0330(8) 0.0076(7) 0.0046(6) 0.0020(7)
C76 0.0320(9) 0.0467(10) 0.0232(8) 0.0043(8) 0.0058(7) 0.0000(8)
C77 0.0302(8) 0.0378(9) 0.0238(8) 0.0016(7) 0.0038(7) 0.0016(7)
C78 0.0299(8) 0.0339(9) 0.0213(8) -0.0008(7) 0.0032(6) 0.0009(7)
C79 0.0286(8) 0.0334(9) 0.0222(8) -0.0007(7) 0.0040(6) 0.0002(7)
C80 0.0289(8) 0.0368(9) 0.0211(8) -0.0011(7) 0.0037(6) -0.0003(7)
C81 0.0411(11) 0.0818(17) 0.0309(10) 0.0166(11) 0.0128(9) 0.0094(11)
C82 0.0312(9) 0.0463(11) 0.0257(9) 0.0056(8) 0.0078(7) 0.0023(8)
C83 0.0448(11) 0.0453(12) 0.0649(15) 0.0094(10) 0.0015(11) 0.0081(11)
C84 0.0319(9) 0.0377(9) 0.0258(9) -0.0001(7) 0.0048(7) 0.0062(7)
C85 0.0316(9) 0.0386(10) 0.0272(9) 0.0016(7) 0.0057(7) 0.0054(7)
C86 0.0258(8) 0.0427(10) 0.0242(8) 0.0019(7) 0.0012(6) 0.0043(7)
C87 0.0340(9) 0.0468(11) 0.0284(9) -0.0029(8) -0.0005(7) 0.0000(8)
C88 0.0405(10) 0.0652(14) 0.0246(9) -0.0039(10) -0.0011(8) -0.0046(9)
C89 0.0394(10) 0.0723(15) 0.0234(9) -0.0108(10) 0.0003(8) 0.0090(9)
C90 0.0438(11) 0.0530(12) 0.0321(10) -0.0087(9) -0.0006(8) 0.0107(9)
C91 0.0428(10) 0.0439(11) 0.0272(9) -0.0020(8) 0.0019(8) 0.0029(8)
C92 0.0300(8) 0.0356(9) 0.0244(8) -0.0009(7) 0.0069(7) 0.0009(7)
C93 0.0317(9) 0.0397(10) 0.0257(8) 0.0019(7) 0.0047(7) 0.0020(7)
C94 0.0315(9) 0.0443(10) 0.0317(9) 0.0050(8) 0.0069(7) 0.0038(8)
C95 0.0281(8) 0.0350(9) 0.0426(10) 0.0014(7) 0.0047(8) 0.0042(8)
C96 0.0380(10) 0.0656(14) 0.0412(11) 0.0116(10) 0.0088(9) 0.0110(10)
C97 0.0381(11) 0.0764(17) 0.0576(14) 0.0141(11) 0.0067(10) 0.0240(13)
C98 0.0378(11) 0.0516(13) 0.0795(17) 0.0144(10) 0.0162(11) 0.0150(12)
C99 0.0470(12) 0.0421(12) 0.0714(16) 0.0090(10) 0.0162(11) -0.0098(11)
C100 0.0397(10) 0.0430(11) 0.0501(12) 0.0045(9) 0.0019(9) -0.0110(9)

loop_
_atom_type_symbol
_atom_type_description
_atom_type_scat_dispersion_real
_atom_type_scat_dispersion_imag
_atom_type_scat_source
C C 0.0181 0.0091 'International Tables Vol C Tables 4.2.6.8 and 6.1.1.4'
H H 0.0000 0.0000 'International Tables Vol C Tables 4.2.6.8 and 6.1.1.4'
N N 0.0311 0.0180 'International Tables Vol C Tables 4.2.6.8 and 6.1.1.4'
O O 0.0492 0.0322 'International Tables Vol C Tables 4.2.6.8 and 6.1.1.4'
S S 0.3331 0.5567 'International Tables Vol C Tables 4.2.6.8 and 6.1.1.4'

loop_
_geom_angle_atom_site_label_1
_geom_angle_atom_site_label_2
_geom_angle_atom_site_label_3
_geom_angle_site_symmetry_1
_geom_angle_site_symmetry_3
_geom_angle
_geom_angle_publ_flag
C5 S1 C18 . . 90.75(8) ?
C1 N1 C5 . . 116.36(15) ?
C17 N2 H2A . . 111.9 ?
C17 N2 H2B . . 114.7 ?
H2A N2 H2B . . 118.6 ?
C19 N3 C20 . . 127.14(16) ?
C19 N3 H3A . . 116.7 ?
C20 N3 H3A . . 116.1 ?
N1 C1 C2 . . 122.45(16) ?
N1 C1 C6 . . 115.68(16) ?
C2 C1 C6 . . 121.85(17) ?
C3 C2 C1 . . 120.65(16) ?
C3 C2 C7 . . 121.03(16) ?
C1 C2 C7 . . 118.32(16) ?
C2 C3 C4 . . 117.10(15) ?
C2 C3 C9 . . 122.21(16) ?
C4 C3 C9 . . 120.69(16) ?
C5 C4 C3 . . 117.37(16) ?
C5 C4 C17 . . 111.20(15) ?
C3 C4 C17 . . 131.42(15) ?
N1 C5 C4 . . 125.97(16) ?
N1 C5 S1 . . 120.74(13) ?
C4 C5 S1 . . 113.30(13) ?
C1 C6 H6A . . 109.5 ?
C1 C6 H6B . . 109.5 ?
H6A C6 H6B . . 109.5 ?
C1 C6 H6C . . 109.5 ?
H6A C6 H6C . . 109.5 ?
H6B C6 H6C . . 109.5 ?
O1 C7 C8 . . 123.00(18) ?
O1 C7 C2 . . 119.96(17) ?
C8 C7 C2 . . 116.97(16) ?
C7 C8 H8A . . 109.5 ?
C7 C8 H8B . . 109.5 ?
H8A C8 H8B . . 109.5 ?
C7 C8 H8C . . 109.5 ?
H8A C8 H8C . . 109.5 ?
H8B C8 H8C . . 109.5 ?
C10 C9 C3 . . 125.12(17) ?
C10 C9 H9 . . 117.4 ?
C3 C9 H9 . . 117.4 ?
C9 C10 C11 . . 125.34(18) ?
C9 C10 H10 . . 117.3 ?
C11 C10 H10 . . 117.3 ?
C16 C11 C12 . . 118.37(17) ?
C16 C11 C10 . . 122.68(17) ?
C12 C11 C10 . . 118.96(18) ?
C13 C12 C11 . . 120.8(2) ?
C13 C12 H12 . . 119.6 ?
C11 C12 H12 . . 119.6 ?
C14 C13 C12 . . 120.1(2) ?
C14 C13 H13 . . 119.9 ?
C12 C13 H13 . . 119.9 ?
C13 C14 C15 . . 120.1(2) ?
C13 C14 H14 . . 119.9 ?
C15 C14 H14 . . 119.9 ?
C14 C15 C16 . . 119.8(2) ?
C14 C15 H15 . . 120.1 ?
C16 C15 H15 . . 120.1 ?
C15 C16 C11 . . 120.75(19) ?
C15 C16 H16 . . 119.6 ?
C11 C16 H16 . . 119.6 ?
N2 C17 C18 . . 124.20(16) ?
N2 C17 C4 . . 123.94(15) ?
C18 C17 C4 . . 111.85(15) ?
C17 C18 C19 . . 123.53(16) ?
C17 C18 S1 . . 112.81(13) ?
C19 C18 S1 . . 123.56(13) ?
O2 C19 N3 . . 122.30(17) ?
O2 C19 C18 . . 120.57(16) ?
N3 C19 C18 . . 117.13(16) ?
C25 C20 C21 . . 118.67(18) ?
C25 C20 N3 . . 117.25(17) ?
C21 C20 N3 . . 124.06(16) ?
C22 C21 C20 . . 119.81(19) ?
C22 C21 H21 . . 120.1 ?
C20 C21 H21 . . 120.1 ?
C23 C22 C21 . . 121.1(2) ?
C23 C22 H22 . . 119.4 ?
C21 C22 H22 . . 119.4 ?
C24 C23 C22 . . 119.2(2) ?
C24 C23 H23 . . 120.4 ?
C22 C23 H23 . . 120.4 ?
C23 C24 C25 . . 120.6(2) ?
C23 C24 H24 . . 119.7 ?
C25 C24 H24 . . 119.7 ?
C20 C25 C24 . . 120.6(2) ?
C20 C25 H25 . . 119.7 ?
C24 C25 H25 . . 119.7 ?
C30 S2 C43 . . 90.49(9) ?
C30 N4 C26 . . 116.71(15) ?
C42 N5 H5A . . 113.6 ?
C42 N5 H5B . . 118.7 ?
H5A N5 H5B . . 117.9 ?
C44 N6 C45 . . 126.74(17) ?
C44 N6 H6D . . 116.3 ?
C45 N6 H6D . . 117.0 ?
N4 C26 C27 . . 121.87(17) ?
N4 C26 C31 . . 115.84(16) ?
C27 C26 C31 . . 122.28(17) ?
C28 C27 C26 . . 121.02(17) ?
C28 C27 C32 . . 120.20(16) ?
C26 C27 C32 . . 118.74(17) ?
C27 C28 C29 . . 117.52(16) ?
C27 C28 C34 . . 116.96(17) ?
C29 C28 C34 . . 125.52(17) ?
C30 C29 C28 . . 116.16(16) ?
C30 C29 C42 . . 110.35(16) ?
C28 C29 C42 . . 133.38(16) ?
N4 C30 C29 . . 126.64(17) ?
N4 C30 S2 . . 119.69(13) ?
C29 C30 S2 . . 113.61(14) ?
C26 C31 H31A . . 109.5 ?
C26 C31 H31B . . 109.5 ?
H31A C31 H31B . . 109.5 ?
C26 C31 H31C . . 109.5 ?
H31A C31 H31C . . 109.5 ?
H31B C31 H31C . . 109.5 ?
O3 C32 C33 . . 122.7(2) ?
O3 C32 C27 . . 120.8(2) ?
C33 C32 C27 . . 116.6(2) ?
C32 C33 H33A . . 109.5 ?
C32 C33 H33B . . 109.5 ?
H33A C33 H33B . . 109.5 ?
C32 C33 H33C . . 109.5 ?
H33A C33 H33C . . 109.5 ?
H33B C33 H33C . . 109.5 ?
C35 C34 C28 . . 125.0(2) ?
C35 C34 H34 . . 117.5 ?
C28 C34 H34 . . 117.5 ?
C34 C35 C36 . . 126.0(2) ?
C34 C35 H35 . . 117.0 ?
C36 C35 H35 . . 117.0 ?
C41 C36 C37 . . 118.56(18) ?
C41 C36 C35 . . 118.17(19) ?
C37 C36 C35 . . 123.17(19) ?
C38 C37 C36 . . 120.43(19) ?
C38 C37 H37 . . 119.8 ?
C36 C37 H37 . . 119.8 ?
C39 C38 C37 . . 119.6(2) ?
C39 C38 H38 . . 120.2 ?
C37 C38 H38 . . 120.2 ?
C40 C39 C38 . . 119.76(18) ?
C40 C39 H39 . . 120.1 ?
C38 C39 H39 . . 120.1 ?
C39 C40 C41 . . 120.6(2) ?
C39 C40 H40 . . 119.7 ?
C41 C40 H40 . . 119.7 ?
C40 C41 C36 . . 120.97(19) ?
C40 C41 H41 . . 119.5 ?
C36 C41 H41 . . 119.5 ?
N5 C42 C43 . . 123.42(18) ?
N5 C42 C29 . . 124.04(17) ?
C43 C42 C29 . . 112.53(16) ?
C42 C43 C44 . . 124.40(17) ?
C42 C43 S2 . . 112.87(14) ?
C44 C43 S2 . . 122.58(14) ?
O4 C44 N6 . . 122.39(18) ?
O4 C44 C43 . . 120.97(17) ?
N6 C44 C43 . . 116.64(16) ?
C46 C45 C50 . . 119.6(2) ?
C46 C45 N6 . . 117.1(2) ?
C50 C45 N6 . . 123.28(19) ?
C47 C46 C45 . . 119.9(3) ?
C47 C46 H46 . . 120.1 ?
C45 C46 H46 . . 120.1 ?
C48 C47 C46 . . 120.6(3) ?
C48 C47 H47 . . 119.7 ?
C46 C47 H47 . . 119.7 ?
C49 C48 C47 . . 119.4(2) ?
C49 C48 H48 . . 120.3 ?
C47 C48 H48 . . 120.3 ?
C48 C49 C50 . . 121.3(3) ?
C48 C49 H49 . . 119.3 ?
C50 C49 H49 . . 119.3 ?
C49 C50 C45 . . 119.2(2) ?
C49 C50 H50 . . 120.4 ?
C45 C50 H50 . . 120.4 ?
C55 S3 C68 . . 90.36(8) ?
C51 N7 C55 . . 116.29(15) ?
C67 N8 H8D . . 114.4 ?
C67 N8 H8E . . 121.1 ?
H8D N8 H8E . . 124.5 ?
C69 N9 C70 . . 123.54(15) ?
C69 N9 H9A . . 119.9 ?
C70 N9 H9A . . 116.5 ?
N7 C51 C52 . . 122.36(16) ?
N7 C51 C56 . . 115.55(16) ?
C52 C51 C56 . . 122.07(17) ?
C53 C52 C51 . . 121.14(17) ?
C53 C52 C57 . . 120.33(16) ?
C51 C52 C57 . . 118.53(16) ?
C52 C53 C54 . . 116.96(16) ?
C52 C53 C59 . . 118.97(16) ?
C54 C53 C59 . . 124.06(16) ?
C55 C54 C53 . . 116.87(16) ?
C55 C54 C67 . . 110.39(15) ?
C53 C54 C67 . . 132.63(15) ?
N7 C55 C54 . . 126.31(16) ?
N7 C55 S3 . . 119.71(13) ?
C54 C55 S3 . . 113.95(13) ?
C51 C56 H56A . . 109.5 ?
C51 C56 H56B . . 109.5 ?
H56A C56 H56B . . 109.5 ?
C51 C56 H56C . . 109.5 ?
H56A C56 H56C . . 109.5 ?
H56B C56 H56C . . 109.5 ?
O5 C57 C58 . . 121.6(2) ?
O5 C57 C52 . . 121.51(19) ?
C58 C57 C52 . . 116.92(18) ?
C57 C58 H58A . . 109.5 ?
C57 C58 H58B . . 109.5 ?
H58A C58 H58B . . 109.5 ?
C57 C58 H58C . . 109.5 ?
H58A C58 H58C . . 109.5 ?
H58B C58 H58C . . 109.5 ?
C60 C59 C53 . . 124.26(18) ?
C60 C59 H59 . . 117.9 ?
C53 C59 H59 . . 117.9 ?
C59 C60 C61 . . 126.87(18) ?
C59 C60 H60 . . 116.6 ?
C61 C60 H60 . . 116.6 ?
C62 C61 C66 . . 118.26(18) ?
C62 C61 C60 . . 118.09(18) ?
C66 C61 C60 . . 123.58(19) ?
C61 C62 C63 . . 120.8(2) ?
C61 C62 H62 . . 119.6 ?
C63 C62 H62 . . 119.6 ?
C64 C63 C62 . . 120.5(2) ?
C64 C63 H63 . . 119.7 ?
C62 C63 H63 . . 119.7 ?
C65 C64 C63 . . 119.6(2) ?
C65 C64 H64 . . 120.2 ?
C63 C64 H64 . . 120.2 ?
C64 C65 C66 . . 120.2(2) ?
C64 C65 H65 . . 119.9 ?
C66 C65 H65 . . 119.9 ?
C61 C66 C65 . . 120.6(2) ?
C61 C66 H66 . . 119.7 ?
C65 C66 H66 . . 119.7 ?
N8 C67 C68 . . 123.25(16) ?
N8 C67 C54 . . 124.88(16) ?
C68 C67 C54 . . 111.85(15) ?
C67 C68 C69 . . 123.77(15) ?
C67 C68 S3 . . 113.42(13) ?
C69 C68 S3 . . 122.80(13) ?
O6 C69 N9 . . 121.72(16) ?
O6 C69 C68 . . 120.86(16) ?
N9 C69 C68 . . 117.42(15) ?
C71 C70 C75 . . 119.70(18) ?
C71 C70 N9 . . 121.65(17) ?
C75 C70 N9 . . 118.64(17) ?
C70 C71 C72 . . 119.6(2) ?
C70 C71 H71 . . 120.2 ?
C72 C71 H71 . . 120.2 ?
C73 C72 C71 . . 120.9(2) ?
C73 C72 H72 . . 119.6 ?
C71 C72 H72 . . 119.6 ?
C74 C73 C72 . . 119.2(2) ?
C74 C73 H73 . . 120.4 ?
C72 C73 H73 . . 120.4 ?
C73 C74 C75 . . 120.6(2) ?
C73 C74 H74 . . 119.7 ?
C75 C74 H74 . . 119.7 ?
C74 C75 C70 . . 120.0(2) ?
C74 C75 H75 . . 120.0 ?
C70 C75 H75 . . 120.0 ?
C80 S4 C93 . . 90.64(8) ?
C76 N10 C80 . . 116.58(15) ?
C92 N11 H11A . . 112.9 ?
C92 N11 H11B . . 115.3 ?
H11A N11 H11B . . 121.4 ?
C94 N12 C95 . . 125.78(16) ?
C94 N12 H12A . . 119.5 ?
C95 N12 H12A . . 114.6 ?
N10 C76 C77 . . 122.25(16) ?
N10 C76 C81 . . 116.61(16) ?
C77 C76 C81 . . 121.14(17) ?
C78 C77 C76 . . 120.50(16) ?
C78 C77 C82 . . 119.46(15) ?
C76 C77 C82 . . 120.02(15) ?
C77 C78 C79 . . 117.36(15) ?
C77 C78 C84 . . 121.77(16) ?
C79 C78 C84 . . 120.87(15) ?
C80 C79 C78 . . 117.50(15) ?
C80 C79 C92 . . 111.56(15) ?
C78 C79 C92 . . 130.93(16) ?
N10 C80 C79 . . 125.75(16) ?
N10 C80 S4 . . 121.44(13) ?
C79 C80 S4 . . 112.81(13) ?
C76 C81 H81A . . 109.5 ?
C76 C81 H81B . . 109.5 ?
H81A C81 H81B . . 109.5 ?
C76 C81 H81C . . 109.5 ?
H81A C81 H81C . . 109.5 ?
H81B C81 H81C . . 109.5 ?
O7 C82 C83 . . 122.19(18) ?
O7 C82 C77 . . 121.10(18) ?
C83 C82 C77 . . 116.70(17) ?
C82 C83 H83A . . 109.5 ?
C82 C83 H83B . . 109.5 ?
H83A C83 H83B . . 109.5 ?
C82 C83 H83C . . 109.5 ?
H83A C83 H83C . . 109.5 ?
H83B C83 H83C . . 109.5 ?
C85 C84 C78 . . 124.27(17) ?
C85 C84 H84 . . 117.9 ?
C78 C84 H84 . . 117.9 ?
C84 C85 C86 . . 122.96(17) ?
C84 C85 H85 . . 118.5 ?
C86 C85 H85 . . 118.5 ?
C87 C86 C91 . . 118.59(17) ?
C87 C86 C85 . . 119.66(17) ?
C91 C86 C85 . . 121.70(17) ?
C88 C87 C86 . . 120.73(19) ?
C88 C87 H87 . . 119.6 ?
C86 C87 H87 . . 119.6 ?
C89 C88 C87 . . 120.0(2) ?
C89 C88 H88 . . 120.0 ?
C87 C88 H88 . . 120.0 ?
C90 C89 C88 . . 119.87(18) ?
C90 C89 H89 . . 120.1 ?
C88 C89 H89 . . 120.1 ?
C89 C90 C91 . . 120.3(2) ?
C89 C90 H90 . . 119.8 ?
C91 C90 H90 . . 119.8 ?
C90 C91 C86 . . 120.42(19) ?
C90 C91 H91 . . 119.8 ?
C86 C91 H91 . . 119.8 ?
N11 C92 C93 . . 124.64(16) ?
N11 C92 C79 . . 123.19(16) ?
C93 C92 C79 . . 112.16(15) ?
C92 C93 C94 . . 123.71(16) ?
C92 C93 S4 . . 112.75(13) ?
C94 C93 S4 . . 123.41(14) ?
O8 C94 N12 . . 122.57(17) ?
O8 C94 C93 . . 119.92(17) ?
N12 C94 C93 . . 117.51(16) ?
C96 C95 C100 . . 119.36(18) ?
C96 C95 N12 . . 117.80(18) ?
C100 C95 N12 . . 122.81(18) ?
C95 C96 C97 . . 120.5(2) ?
C95 C96 H96 . . 119.7 ?
C97 C96 H96 . . 119.7 ?
C98 C97 C96 . . 120.1(2) ?
C98 C97 H97 . . 119.9 ?
C96 C97 H97 . . 119.9 ?
C99 C98 C97 . . 119.6(2) ?
C99 C98 H98 . . 120.2 ?
C97 C98 H98 . . 120.2 ?
C98 C99 C100 . . 121.2(2) ?
C98 C99 H99 . . 119.4 ?
C100 C99 H99 . . 119.4 ?
C95 C100 C99 . . 119.2(2) ?
C95 C100 H100 . . 120.4 ?
C99 C100 H100 . . 120.4 ?

loop_
_geom_bond_atom_site_label_1
_geom_bond_atom_site_label_2
_geom_bond_site_symmetry_2
_geom_bond_distance
_geom_bond_publ_flag
S1 C5 . 1.7209(18) ?
S1 C18 . 1.7516(18) ?
O1 C7 . 1.212(2) ?
O2 C19 . 1.238(2) ?
N1 C1 . 1.339(2) ?
N1 C5 . 1.340(2) ?
N2 C17 . 1.375(2) ?
N2 H2A . 0.9100 ?
N2 H2B . 0.9099 ?
N3 C19 . 1.368(2) ?
N3 C20 . 1.415(2) ?
N3 H3A . 0.9100 ?
C1 C2 . 1.414(2) ?
C1 C6 . 1.504(3) ?
C2 C3 . 1.397(2) ?
C2 C7 . 1.509(2) ?
C3 C4 . 1.410(2) ?
C3 C9 . 1.476(2) ?
C4 C5 . 1.405(2) ?
C4 C17 . 1.447(2) ?
C6 H6A . 0.9800 ?
C6 H6B . 0.9800 ?
C6 H6C . 0.9800 ?
C7 C8 . 1.491(3) ?
C8 H8A . 0.9800 ?
C8 H8B . 0.9800 ?
C8 H8C . 0.9800 ?
C9 C10 . 1.337(3) ?
C9 H9 . 0.9500 ?
C10 C11 . 1.467(2) ?
C10 H10 . 0.9500 ?
C11 C16 . 1.390(3) ?
C11 C12 . 1.398(3) ?
C12 C13 . 1.383(3) ?
C12 H12 . 0.9500 ?
C13 C14 . 1.373(3) ?
C13 H13 . 0.9500 ?
C14 C15 . 1.387(3) ?
C14 H14 . 0.9500 ?
C15 C16 . 1.388(3) ?
C15 H15 . 0.9500 ?
C16 H16 . 0.9500 ?
C17 C18 . 1.385(2) ?
C18 C19 . 1.460(3) ?
C20 C25 . 1.387(3) ?
C20 C21 . 1.394(3) ?
C21 C22 . 1.388(3) ?
C21 H21 . 0.9500 ?
C22 C23 . 1.378(3) ?
C22 H22 . 0.9500 ?
C23 C24 . 1.371(3) ?
C23 H23 . 0.9500 ?
C24 C25 . 1.389(3) ?
C24 H24 . 0.9500 ?
C25 H25 . 0.9500 ?
S2 C30 . 1.7267(19) ?
S2 C43 . 1.7420(18) ?
O3 C32 . 1.209(3) ?
O4 C44 . 1.236(2) ?
N4 C30 . 1.331(2) ?
N4 C26 . 1.337(2) ?
N5 C42 . 1.368(2) ?
N5 H5A . 0.9100 ?
N5 H5B . 0.9100 ?
N6 C44 . 1.369(2) ?
N6 C45 . 1.415(3) ?
N6 H6D . 0.9099 ?
C26 C27 . 1.403(2) ?
C26 C31 . 1.499(3) ?
C27 C28 . 1.394(3) ?
C27 C32 . 1.507(3) ?
C28 C29 . 1.412(3) ?
C28 C34 . 1.489(3) ?
C29 C30 . 1.403(2) ?
C29 C42 . 1.445(3) ?
C31 H31A . 0.9800 ?
C31 H31B . 0.9800 ?
C31 H31C . 0.9800 ?
C32 C33 . 1.491(4) ?
C33 H33A . 0.9800 ?
C33 H33B . 0.9800 ?
C33 H33C . 0.9800 ?
C34 C35 . 1.316(3) ?
C34 H34 . 0.9500 ?
C35 C36 . 1.475(3) ?
C35 H35 . 0.9500 ?
C36 C41 . 1.378(3) ?
C36 C37 . 1.395(3) ?
C37 C38 . 1.391(3) ?
C37 H37 . 0.9500 ?
C38 C39 . 1.383(3) ?
C38 H38 . 0.9500 ?
C39 C40 . 1.373(3) ?
C39 H39 . 0.9500 ?
C40 C41 . 1.374(3) ?
C40 H40 . 0.9500 ?
C41 H41 . 0.9500 ?
C42 C43 . 1.380(3) ?
C43 C44 . 1.458(3) ?
C45 C46 . 1.393(3) ?
C45 C50 . 1.394(3) ?
C46 C47 . 1.389(3) ?
C46 H46 . 0.9500 ?
C47 C48 . 1.378(4) ?
C47 H47 . 0.9500 ?
C48 C49 . 1.376(4) ?
C48 H48 . 0.9500 ?
C49 C50 . 1.389(3) ?
C49 H49 . 0.9500 ?
C50 H50 . 0.9500 ?
S3 C55 . 1.7241(18) ?
S3 C68 . 1.7471(17) ?
O5 C57 . 1.195(3) ?
O6 C69 . 1.243(2) ?
N7 C51 . 1.334(2) ?
N7 C55 . 1.339(2) ?
N8 C67 . 1.357(2) ?
N8 H8D . 0.9100 ?
N8 H8E . 0.8193 ?
N9 C69 . 1.366(2) ?
N9 C70 . 1.421(2) ?
N9 H9A . 0.9100 ?
C51 C52 . 1.411(3) ?
C51 C56 . 1.505(3) ?
C52 C53 . 1.395(3) ?
C52 C57 . 1.511(3) ?
C53 C54 . 1.412(2) ?
C53 C59 . 1.486(2) ?
C54 C55 . 1.410(2) ?
C54 C67 . 1.455(2) ?
C56 H56A . 0.9800 ?
C56 H56B . 0.9800 ?
C56 H56C . 0.9800 ?
C57 C58 . 1.480(3) ?
C58 H58A . 0.9800 ?
C58 H58B . 0.9800 ?
C58 H58C . 0.9800 ?
C59 C60 . 1.333(3) ?
C59 H59 . 0.9500 ?
C60 C61 . 1.474(2) ?
C60 H60 . 0.9500 ?
C61 C62 . 1.382(3) ?
C61 C66 . 1.384(3) ?
C62 C63 . 1.385(3) ?
C62 H62 . 0.9500 ?
C63 C64 . 1.371(4) ?
C63 H63 . 0.9500 ?
C64 C65 . 1.365(4) ?
C64 H64 . 0.9500 ?
C65 C66 . 1.397(3) ?
C65 H65 . 0.9500 ?
C66 H66 . 0.9500 ?
C67 C68 . 1.385(2) ?
C68 C69 . 1.461(2) ?
C70 C71 . 1.386(3) ?
C70 C75 . 1.391(3) ?
C71 C72 . 1.388(3) ?
C71 H71 . 0.9500 ?
C72 C73 . 1.384(3) ?
C72 H72 . 0.9500 ?
C73 C74 . 1.381(3) ?
C73 H73 . 0.9500 ?
C74 C75 . 1.385(3) ?
C74 H74 . 0.9500 ?
C75 H75 . 0.9500 ?
S4 C80 . 1.7282(18) ?
S4 C93 . 1.7548(18) ?
O7 C82 . 1.208(2) ?
O8 C94 . 1.237(2) ?
N10 C76 . 1.337(2) ?
N10 C80 . 1.339(2) ?
N11 C92 . 1.368(2) ?
N11 H11A . 0.9100 ?
N11 H11B . 0.9099 ?
N12 C94 . 1.360(2) ?
N12 C95 . 1.422(2) ?
N12 H12A . 0.9099 ?
C76 C77 . 1.417(2) ?
C76 C81 . 1.497(3) ?
C77 C78 . 1.388(2) ?
C77 C82 . 1.511(2) ?
C78 C79 . 1.407(2) ?
C78 C84 . 1.485(2) ?
C79 C80 . 1.399(2) ?
C79 C92 . 1.444(2) ?
C81 H81A . 0.9800 ?
C81 H81B . 0.9800 ?
C81 H81C . 0.9800 ?
C82 C83 . 1.489(3) ?
C83 H83A . 0.9800 ?
C83 H83B . 0.9800 ?
C83 H83C . 0.9800 ?
C84 C85 . 1.333(3) ?
C84 H84 . 0.9500 ?
C85 C86 . 1.475(2) ?
C85 H85 . 0.9500 ?
C86 C87 . 1.392(3) ?
C86 C91 . 1.393(3) ?
C87 C88 . 1.387(3) ?
C87 H87 . 0.9500 ?
C88 C89 . 1.381(3) ?
C88 H88 . 0.9500 ?
C89 C90 . 1.380(3) ?
C89 H89 . 0.9500 ?
C90 C91 . 1.386(3) ?
C90 H90 . 0.9500 ?
C91 H91 . 0.9500 ?
C92 C93 . 1.372(3) ?
C93 C94 . 1.464(3) ?
C95 C96 . 1.385(3) ?
C95 C100 . 1.389(3) ?
C96 C97 . 1.388(3) ?
C96 H96 . 0.9500 ?
C97 C98 . 1.374(4) ?
C97 H97 . 0.9500 ?
C98 C99 . 1.371(4) ?
C98 H98 . 0.9500 ?
C99 C100 . 1.392(3) ?
C99 H99 . 0.9500 ?
C100 H100 . 0.9500 ?

loop_
_geom_hbond_atom_site_label_D
_geom_hbond_atom_site_label_H
_geom_hbond_atom_site_label_A
_geom_hbond_site_symmetry_A
_geom_hbond_distance_DH
_geom_hbond_distance_HA
_geom_hbond_distance_DA
_geom_hbond_angle_DHA
_geom_hbond_publ_flag
N2 H2A O2 . 0.91 1.98 2.703(2) 135 yes
N3 H3A N4 4_665 0.91 2.31 3.190(2) 164 yes
C8 H8B Cg14 . 0.98 2.67 3.537(2) 148 y
C21 H21 O2 . 0.95 2.22 2.825(2) 121 yes
N5 H5A O4 . 0.91 2.03 2.717(2) 131 yes
N6 H6D N7 4_566 0.91 2.38 3.231(2) 157 yes
C33 H33C O8 1_455 0.98 2.47 3.411(3) 162 yes
C41 H41 Cg18 1_455 0.95 2.94 3.673(2) 135 y
C58 H58B Cg8 2_545 0.98 2.91 3.534(3) 122 y
C75 H75 S4 4_565 0.95 2.87 3.781(2) 160 y
N8 H8D O6 . 0.91 1.98 2.701(2) 135 yes
N9 H9A N10 4_565 0.91 2.22 3.106(2) 164 yes
N11 H11A O8 . 0.91 1.99 2.697(2) 134 yes
N12 H12A N1 4_666 0.91 2.30 3.193(2) 168 yes

loop_
_geom_torsion_atom_site_label_1
_geom_torsion_atom_site_label_2
_geom_torsion_atom_site_label_3
_geom_torsion_atom_site_label_4
_geom_torsion_site_symmetry_1
_geom_torsion_site_symmetry_2
_geom_torsion_site_symmetry_3
_geom_torsion_site_symmetry_4
_geom_torsion
_geom_torsion_publ_flag
C5 N1 C1 C2 . . . . -1.8(2) ?
C5 N1 C1 C6 . . . . 179.72(16) ?
N1 C1 C2 C3 . . . . -0.2(3) ?
C6 C1 C2 C3 . . . . 178.19(17) ?
N1 C1 C2 C7 . . . . -179.46(16) ?
C6 C1 C2 C7 . . . . -1.1(3) ?
C1 C2 C3 C4 . . . . 2.8(2) ?
C7 C2 C3 C4 . . . . -177.93(15) ?
C1 C2 C3 C9 . . . . -176.73(16) ?
C7 C2 C3 C9 . . . . 2.5(3) ?
C2 C3 C4 C5 . . . . -3.4(2) ?
C9 C3 C4 C5 . . . . 176.23(15) ?
C2 C3 C4 C17 . . . . 175.09(17) ?
C9 C3 C4 C17 . . . . -5.3(3) ?
C1 N1 C5 C4 . . . . 1.2(3) ?
C1 N1 C5 S1 . . . . -179.11(13) ?
C3 C4 C5 N1 . . . . 1.5(3) ?
C17 C4 C5 N1 . . . . -177.28(16) ?
C3 C4 C5 S1 . . . . -178.28(12) ?
C17 C4 C5 S1 . . . . 2.97(18) ?
C18 S1 C5 N1 . . . . 178.74(15) ?
C18 S1 C5 C4 . . . . -1.50(14) ?
C3 C2 C7 O1 . . . . 106.6(2) ?
C1 C2 C7 O1 . . . . -74.2(2) ?
C3 C2 C7 C8 . . . . -76.4(2) ?
C1 C2 C7 C8 . . . . 102.8(2) ?
C2 C3 C9 C10 . . . . -53.7(3) ?
C4 C3 C9 C10 . . . . 126.8(2) ?
C3 C9 C10 C11 . . . . -178.51(17) ?
C9 C10 C11 C16 . . . . -18.0(3) ?
C9 C10 C11 C12 . . . . 162.22(19) ?
C16 C11 C12 C13 . . . . 1.2(3) ?
C10 C11 C12 C13 . . . . -178.94(19) ?
C11 C12 C13 C14 . . . . -1.1(3) ?
C12 C13 C14 C15 . . . . 0.1(4) ?
C13 C14 C15 C16 . . . . 0.9(4) ?
C14 C15 C16 C11 . . . . -0.7(3) ?
C12 C11 C16 C15 . . . . -0.3(3) ?
C10 C11 C16 C15 . . . . 179.87(19) ?
C5 C4 C17 N2 . . . . 177.33(16) ?
C3 C4 C17 N2 . . . . -1.2(3) ?
C5 C4 C17 C18 . . . . -3.3(2) ?
C3 C4 C17 C18 . . . . 178.22(17) ?
N2 C17 C18 C19 . . . . -2.0(3) ?
C4 C17 C18 C19 . . . . 178.62(16) ?
N2 C17 C18 S1 . . . . -178.41(14) ?
C4 C17 C18 S1 . . . . 2.18(19) ?
C5 S1 C18 C17 . . . . -0.43(14) ?
C5 S1 C18 C19 . . . . -176.87(15) ?
C20 N3 C19 O2 . . . . -2.0(3) ?
C20 N3 C19 C18 . . . . 177.75(16) ?
C17 C18 C19 O2 . . . . 3.5(3) ?
S1 C18 C19 O2 . . . . 179.52(14) ?
C17 C18 C19 N3 . . . . -176.32(16) ?
S1 C18 C19 N3 . . . . -0.3(2) ?
C19 N3 C20 C25 . . . . 171.75(19) ?
C19 N3 C20 C21 . . . . -9.9(3) ?
C25 C20 C21 C22 . . . . -1.0(3) ?
N3 C20 C21 C22 . . . . -179.36(18) ?
C20 C21 C22 C23 . . . . 0.0(3) ?
C21 C22 C23 C24 . . . . 0.5(3) ?
C22 C23 C24 C25 . . . . 0.0(4) ?
C21 C20 C25 C24 . . . . 1.5(3) ?
N3 C20 C25 C24 . . . . 180.0(2) ?
C23 C24 C25 C20 . . . . -1.0(4) ?
C30 N4 C26 C27 . . . . 1.2(3) ?
C30 N4 C26 C31 . . . . -179.6(2) ?
N4 C26 C27 C28 . . . . 0.2(3) ?
C31 C26 C27 C28 . . . . -179.0(2) ?
N4 C26 C27 C32 . . . . -177.7(2) ?
C31 C26 C27 C32 . . . . 3.2(3) ?
C26 C27 C28 C29 . . . . 0.2(3) ?
C32 C27 C28 C29 . . . . 177.97(18) ?
C26 C27 C28 C34 . . . . 179.91(19) ?
C32 C27 C28 C34 . . . . -2.3(3) ?
C27 C28 C29 C30 . . . . -1.8(3) ?
C34 C28 C29 C30 . . . . 178.53(19) ?
C27 C28 C29 C42 . . . . 174.1(2) ?
C34 C28 C29 C42 . . . . -5.6(4) ?
C26 N4 C30 C29 . . . . -3.1(3) ?
C26 N4 C30 S2 . . . . 179.68(16) ?
C28 C29 C30 N4 . . . . 3.5(3) ?
C42 C29 C30 N4 . . . . -173.31(19) ?
C28 C29 C30 S2 . . . . -179.21(14) ?
C42 C29 C30 S2 . . . . 4.0(2) ?
C43 S2 C30 N4 . . . . 174.17(18) ?
C43 S2 C30 C29 . . . . -3.35(16) ?
C28 C27 C32 O3 . . . . 76.2(3) ?
C26 C27 C32 O3 . . . . -106.0(2) ?
C28 C27 C32 C33 . . . . -104.3(2) ?
C26 C27 C32 C33 . . . . 73.6(3) ?
C27 C28 C34 C35 . . . . 128.5(2) ?
C29 C28 C34 C35 . . . . -51.8(3) ?
C28 C34 C35 C36 . . . . -170.7(2) ?
C34 C35 C36 C41 . . . . 178.4(2) ?
C34 C35 C36 C37 . . . . 2.1(4) ?
C41 C36 C37 C38 . . . . -1.7(3) ?
C35 C36 C37 C38 . . . . 174.6(2) ?
C36 C37 C38 C39 . . . . 0.4(4) ?
C37 C38 C39 C40 . . . . 1.5(4) ?
C38 C39 C40 C41 . . . . -2.2(4) ?
C39 C40 C41 C36 . . . . 1.0(3) ?
C37 C36 C41 C40 . . . . 1.0(3) ?
C35 C36 C41 C40 . . . . -175.5(2) ?
C30 C29 C42 N5 . . . . 176.37(19) ?
C28 C29 C42 N5 . . . . 0.3(3) ?
C30 C29 C42 C43 . . . . -2.6(2) ?
C28 C29 C42 C43 . . . . -178.7(2) ?
N5 C42 C43 C44 . . . . -3.3(3) ?
C29 C42 C43 C44 . . . . 175.74(18) ?
N5 C42 C43 S2 . . . . -178.83(16) ?
C29 C42 C43 S2 . . . . 0.2(2) ?
C30 S2 C43 C42 . . . . 1.76(16) ?
C30 S2 C43 C44 . . . . -173.88(18) ?
C45 N6 C44 O4 . . . . -1.5(3) ?
C45 N6 C44 C43 . . . . 178.27(19) ?
C42 C43 C44 O4 . . . . 4.3(3) ?
S2 C43 C44 O4 . . . . 179.46(17) ?
C42 C43 C44 N6 . . . . -175.42(19) ?
S2 C43 C44 N6 . . . . -0.3(3) ?
C44 N6 C45 C46 . . . . 158.0(2) ?
C44 N6 C45 C50 . . . . -23.3(3) ?
C50 C45 C46 C47 . . . . -0.9(4) ?
N6 C45 C46 C47 . . . . 177.9(2) ?
C45 C46 C47 C48 . . . . 0.9(4) ?
C46 C47 C48 C49 . . . . 0.2(4) ?
C47 C48 C49 C50 . . . . -1.3(4) ?
C48 C49 C50 C45 . . . . 1.2(4) ?
C46 C45 C50 C49 . . . . -0.1(3) ?
N6 C45 C50 C49 . . . . -178.8(2) ?
C55 N7 C51 C52 . . . . 1.2(3) ?
C55 N7 C51 C56 . . . . -177.12(18) ?
N7 C51 C52 C53 . . . . -2.7(3) ?
C56 C51 C52 C53 . . . . 175.46(19) ?
N7 C51 C52 C57 . . . . 177.02(18) ?
C56 C51 C52 C57 . . . . -4.8(3) ?
C51 C52 C53 C54 . . . . 2.9(3) ?
C57 C52 C53 C54 . . . . -176.84(16) ?
C51 C52 C53 C59 . . . . -178.19(17) ?
C57 C52 C53 C59 . . . . 2.1(3) ?
C52 C53 C54 C55 . . . . -1.7(2) ?
C59 C53 C54 C55 . . . . 179.43(17) ?
C52 C53 C54 C67 . . . . 174.11(17) ?
C59 C53 C54 C67 . . . . -4.7(3) ?
C51 N7 C55 C54 . . . . 0.0(3) ?
C51 N7 C55 S3 . . . . -178.04(14) ?
C53 C54 C55 N7 . . . . 0.3(3) ?
C67 C54 C55 N7 . . . . -176.41(17) ?
C53 C54 C55 S3 . . . . 178.45(13) ?
C67 C54 C55 S3 . . . . 1.72(19) ?
C68 S3 C55 N7 . . . . 176.86(15) ?
C68 S3 C55 C54 . . . . -1.41(14) ?
C53 C52 C57 O5 . . . . -83.5(3) ?
C51 C52 C57 O5 . . . . 96.7(2) ?
C53 C52 C57 C58 . . . . 97.7(2) ?
C51 C52 C57 C58 . . . . -82.0(3) ?
C52 C53 C59 C60 . . . . 123.5(2) ?
C54 C53 C59 C60 . . . . -57.7(3) ?
C53 C59 C60 C61 . . . . 179.37(18) ?
C59 C60 C61 C62 . . . . -166.9(2) ?
C59 C60 C61 C66 . . . . 10.0(3) ?
C66 C61 C62 C63 . . . . -1.3(3) ?
C60 C61 C62 C63 . . . . 175.8(2) ?
C61 C62 C63 C64 . . . . 0.4(3) ?
C62 C63 C64 C65 . . . . 0.9(4) ?
C63 C64 C65 C66 . . . . -1.3(4) ?
C62 C61 C66 C65 . . . . 1.0(4) ?
C60 C61 C66 C65 . . . . -176.0(2) ?
C64 C65 C66 C61 . . . . 0.3(4) ?
C55 C54 C67 N8 . . . . 177.21(17) ?
C53 C54 C67 N8 . . . . 1.2(3) ?
C55 C54 C67 C68 . . . . -1.1(2) ?
C53 C54 C67 C68 . . . . -177.19(18) ?
N8 C67 C68 C69 . . . . 0.9(3) ?
C54 C67 C68 C69 . . . . 179.30(15) ?
N8 C67 C68 S3 . . . . -178.27(14) ?
C54 C67 C68 S3 . . . . 0.13(19) ?
C55 S3 C68 C67 . . . . 0.71(14) ?
C55 S3 C68 C69 . . . . -178.47(15) ?
C70 N9 C69 O6 . . . . 6.1(3) ?
C70 N9 C69 C68 . . . . -174.07(16) ?
C67 C68 C69 O6 . . . . 7.2(3) ?
S3 C68 C69 O6 . . . . -173.69(14) ?
C67 C68 C69 N9 . . . . -172.62(16) ?
S3 C68 C69 N9 . . . . 6.5(2) ?
C69 N9 C70 C71 . . . . -44.3(3) ?
C69 N9 C70 C75 . . . . 134.98(19) ?
C75 C70 C71 C72 . . . . -1.2(3) ?
N9 C70 C71 C72 . . . . 178.09(18) ?
C70 C71 C72 C73 . . . . 0.1(3) ?
C71 C72 C73 C74 . . . . 0.4(4) ?
C72 C73 C74 C75 . . . . 0.1(4) ?
C73 C74 C75 C70 . . . . -1.2(4) ?
C71 C70 C75 C74 . . . . 1.8(3) ?
N9 C70 C75 C74 . . . . -177.6(2) ?
C80 N10 C76 C77 . . . . -1.7(3) ?
C80 N10 C76 C81 . . . . 179.18(19) ?
N10 C76 C77 C78 . . . . 0.4(3) ?
C81 C76 C77 C78 . . . . 179.5(2) ?
N10 C76 C77 C82 . . . . -177.89(18) ?
C81 C76 C77 C82 . . . . 1.1(3) ?
C76 C77 C78 C79 . . . . 1.9(3) ?
C82 C77 C78 C79 . . . . -179.79(16) ?
C76 C77 C78 C84 . . . . -177.65(17) ?
C82 C77 C78 C84 . . . . 0.7(3) ?
C77 C78 C79 C80 . . . . -2.7(2) ?
C84 C78 C79 C80 . . . . 176.80(16) ?
C77 C78 C79 C92 . . . . 175.63(18) ?
C84 C78 C79 C92 . . . . -4.8(3) ?
C76 N10 C80 C79 . . . . 0.8(3) ?
C76 N10 C80 S4 . . . . -179.60(14) ?
C78 C79 C80 N10 . . . . 1.5(3) ?
C92 C79 C80 N10 . . . . -177.16(17) ?
C78 C79 C80 S4 . . . . -178.14(13) ?
C92 C79 C80 S4 . . . . 3.2(2) ?
C93 S4 C80 N10 . . . . 178.27(16) ?
C93 S4 C80 C79 . . . . -2.06(15) ?
C78 C77 C82 O7 . . . . 103.9(2) ?
C76 C77 C82 O7 . . . . -77.8(2) ?
C78 C77 C82 C83 . . . . -76.7(2) ?
C76 C77 C82 C83 . . . . 101.7(2) ?
C77 C78 C84 C85 . . . . -72.2(3) ?
C79 C78 C84 C85 . . . . 108.2(2) ?
C78 C84 C85 C86 . . . . -175.80(17) ?
C84 C85 C86 C87 . . . . 145.53(19) ?
C84 C85 C86 C91 . . . . -32.0(3) ?
C91 C86 C87 C88 . . . . 2.6(3) ?
C85 C86 C87 C88 . . . . -174.99(18) ?
C86 C87 C88 C89 . . . . -2.0(3) ?
C87 C88 C89 C90 . . . . -0.3(3) ?
C88 C89 C90 C91 . . . . 2.1(3) ?
C89 C90 C91 C86 . . . . -1.5(3) ?
C87 C86 C91 C90 . . . . -0.8(3) ?
C85 C86 C91 C90 . . . . 176.71(18) ?
C80 C79 C92 N11 . . . . 177.73(17) ?
C78 C79 C92 N11 . . . . -0.7(3) ?
C80 C79 C92 C93 . . . . -2.9(2) ?
C78 C79 C92 C93 . . . . 178.65(19) ?
N11 C92 C93 C94 . . . . -3.2(3) ?
C79 C92 C93 C94 . . . . 177.48(17) ?
N11 C92 C93 S4 . . . . -179.27(16) ?
C79 C92 C93 S4 . . . . 1.4(2) ?
C80 S4 C93 C92 . . . . 0.36(15) ?
C80 S4 C93 C94 . . . . -175.77(17) ?
C95 N12 C94 O8 . . . . -2.8(3) ?
C95 N12 C94 C93 . . . . 177.28(18) ?
C92 C93 C94 O8 . . . . -1.0(3) ?
S4 C93 C94 O8 . . . . 174.71(17) ?
C92 C93 C94 N12 . . . . 178.95(18) ?
S4 C93 C94 N12 . . . . -5.3(3) ?
C94 N12 C95 C96 . . . . 157.0(2) ?
C94 N12 C95 C100 . . . . -25.0(3) ?
C100 C95 C96 C97 . . . . 0.0(3) ?
N12 C95 C96 C97 . . . . 178.1(2) ?
C95 C96 C97 C98 . . . . 0.3(4) ?
C96 C97 C98 C99 . . . . 0.2(4) ?
C97 C98 C99 C100 . . . . -0.9(4) ?
C96 C95 C100 C99 . . . . -0.8(3) ?
N12 C95 C100 C99 . . . . -178.7(2) ?
C98 C99 C100 C95 . . . . 1.2(4) ?

_cod_database_fobs_code 2244021
